data_7013009
loop_
_publ_author_name
'Patmore, Nathan J.'
'Ingleson, Michael J.'
'Mahon, Mary F.'
'Weller, Andrew S.'

_publ_section_title
;
 Investigation of the synthesis of {Mo(\h5-C5H5)(CO)3}+ fragments
 partnered with the monoanionic carboranes [closo-CB11H11Br]-,
 [closo-CB11H6Br6]- and [closo-HCB11Me11]- by silver salt metathesis
 and hydride abstraction
;
_journal_coden_ASTM DTARAF
_journal_issue 14
_journal_name_full 'Dalton Transactions'
_journal_page_first 2894
_journal_page_last 2904
_journal_paper_doi 10.1039/b303537a
_journal_year 2003
_chemical_formula_sum 'C9 H13 B11 Br6 Mo O4'
_chemical_formula_weight 879.50
_chemical_name_common 'H2O Complex'
_space_group_IT_number 19
_symmetry_cell_setting orthorhombic
_symmetry_space_group_name_Hall 'P 2ac 2ab'
_symmetry_space_group_name_H-M 'P 21 21 21'
_atom_sites_solution_hydrogens geom
_atom_sites_solution_primary direct
_atom_sites_solution_secondary difmap
_audit_creation_method SHELXL-97
_cell_angle_alpha 90.00
_cell_angle_beta 90.00
_cell_angle_gamma 90.00
_cell_formula_units_Z 4
_cell_length_a 9.7520(2)
_cell_length_b 12.8140(3)
_cell_length_c 20.1420(5)
_cell_measurement_reflns_used 25
_cell_measurement_temperature 150(2)
_cell_measurement_theta_max 18
_cell_measurement_theta_min 12
_cell_volume 2516.99(10)
_computing_data_reduction 'Denzo and Scalepack (otwinowski & Minor, 1997'
_computing_molecular_graphics 'ORTEX (P.McArdle, 1995)'
_computing_publication_material 'SHELXL-97/2 (Sheldrick,1997)'
_computing_structure_refinement 'SHELXL-97 (Sheldrick, 1997)'
_computing_structure_solution 'SHELXS-97 (Sheldrick, 1990)'
_diffrn_ambient_temperature 150(2)
_diffrn_measured_fraction_theta_full 0.995
_diffrn_measured_fraction_theta_max 0.995
_diffrn_measurement_device_type KappaCCD
_diffrn_measurement_method KappaCCD
_diffrn_radiation_monochromator graphite
_diffrn_radiation_source 'fine-focus sealed tube'
_diffrn_radiation_type MoK\a
_diffrn_radiation_wavelength 0.71073
_diffrn_reflns_av_R_equivalents 0.0805
_diffrn_reflns_av_sigmaI/netI 0.0461
_diffrn_reflns_limit_h_max 12
_diffrn_reflns_limit_h_min -12
_diffrn_reflns_limit_k_max 16
_diffrn_reflns_limit_k_min -16
_diffrn_reflns_limit_l_max 26
_diffrn_reflns_limit_l_min -24
_diffrn_reflns_number 34957
_diffrn_reflns_theta_full 27.47
_diffrn_reflns_theta_max 27.47
_diffrn_reflns_theta_min 3.81
_exptl_absorpt_coefficient_mu 10.062
_exptl_absorpt_correction_T_max 0.83
_exptl_absorpt_correction_T_min 0.54
_exptl_absorpt_correction_type multi-scan
_exptl_crystal_colour Orange
_exptl_crystal_density_diffrn 2.321
_exptl_crystal_density_method 'not measured'
_exptl_crystal_description Irregular
_exptl_crystal_F_000 1624
_exptl_crystal_size_max 0.43
_exptl_crystal_size_mid 0.13
_exptl_crystal_size_min 0.02
_refine_diff_density_max 0.892
_refine_diff_density_min -0.805
_refine_diff_density_rms 0.147
_refine_ls_abs_structure_details 'Flack H D (1983), Acta Cryst. A39, 876-881'
_refine_ls_abs_structure_Flack 0.007(10)
_refine_ls_extinction_method none
_refine_ls_goodness_of_fit_ref 1.023
_refine_ls_hydrogen_treatment mixed
_refine_ls_matrix_type full
_refine_ls_number_parameters 286
_refine_ls_number_reflns 5745
_refine_ls_number_restraints 0
_refine_ls_restrained_S_all 1.023
_refine_ls_R_factor_all 0.0449
_refine_ls_R_factor_gt 0.0383
_refine_ls_shift/su_max 0.001
_refine_ls_shift/su_mean 0.000
_refine_ls_structure_factor_coef Fsqd
_refine_ls_weighting_details
; calc
[1.00000+0.00000exp(0.00(sin\q/\l)^2^)]/
[\s^2^(Fo^2^)+0.0000+3.5289*P+(0.0600P)^2^+0.0000sin\q/\l]
where P = 0.00000Fo^2^ + 1.00000Fc^2^
;
_refine_ls_weighting_scheme calc
_refine_ls_wR_factor_gt 0.0959
_refine_ls_wR_factor_ref 0.1009
_reflns_number_gt 5197
_reflns_number_total 5745
_reflns_threshold_expression >2sigma(I)
_cod_data_source_file b303537a.txt
_cod_data_source_block k01asw19
_cod_depositor_comments
;
The following automatic conversions were performed:
'_exptl_absorpt_correction_type' value 'Multi-Scan' changed to
'multi-scan' according to
'/home/saulius/struct/CIF-dictionaries/cif_core.dic' dictionary named
'cif_core.dic' version 2.4.1 from 2010-06-29.

Automatic conversion script
Id: cif_fix_enum 1527 2010-12-29 10:47:43Z saulius 

 Updated bibliographic information.

 Antanas Vaitkus,
 2019-10-03
;
_cod_original_sg_symbol_H-M P212121
_cod_database_code 7013009

loop_
_symmetry_equiv_pos_as_xyz
'x, y, z'
'-x+1/2, -y, z+1/2'
'x+1/2, -y+1/2, -z'
'-x, y+1/2, -z+1/2'

loop_
_atom_site_label
_atom_site_type_symbol
_atom_site_fract_x
_atom_site_fract_y
_atom_site_fract_z
_atom_site_U_iso_or_equiv
_atom_site_adp_type
_atom_site_occupancy
_atom_site_symmetry_multiplicity
_atom_site_calc_flag
_atom_site_refinement_flags
_atom_site_disorder_assembly
_atom_site_disorder_group
Mo1 Mo 1.19070(5) 0.96419(4) 0.02004(3) 0.03035(12) Uani 1 1 d . . .
Br7 Br 0.78281(7) 0.86222(5) 0.09885(4) 0.04238(17) Uani 1 1 d . . .
Br8 Br 0.44045(6) 0.83431(6) 0.18813(4) 0.04278(17) Uani 1 1 d . . .
Br9 Br 0.50957(7) 0.78100(6) 0.37190(4) 0.04361(17) Uani 1 1 d . . .
Br10 Br 0.89901(7) 0.77625(5) 0.39757(4) 0.04301(17) Uani 1 1 d . . .
Br11 Br 1.07558(6) 0.83278(6) 0.23309(5) 0.04843(19) Uani 1 1 d . . .
Br12 Br 0.75030(6) 0.66193(4) 0.23826(3) 0.03540(15) Uani 1 1 d . . .
O1 O 1.2058(6) 1.0172(4) 0.1239(3) 0.0477(12) Uani 1 1 d . . .
O2 O 0.9120(5) 1.0932(4) 0.0268(3) 0.0480(13) Uani 1 1 d . . .
O3 O 0.9845(6) 0.8365(5) -0.0666(3) 0.0563(15) Uani 1 1 d . . .
O4 O 1.1722(7) 0.7359(4) 0.0782(3) 0.0535(14) Uani 1 1 d . . .
C1 C 0.7365(7) 1.0586(5) 0.2858(4) 0.0424(17) Uani 1 1 d . . .
H1 H 0.7342 1.1447 0.2955 0.051 Uiso 1 1 calc R . .
C2 C 1.0117(7) 1.0456(5) 0.0263(4) 0.0369(14) Uani 1 1 d . . .
C3 C 1.0611(7) 0.8841(5) -0.0375(4) 0.0383(14) Uani 1 1 d . . .
C4 C 1.1765(7) 0.8197(5) 0.0625(4) 0.0372(14) Uani 1 1 d . . .
C5 C 1.3174(8) 1.0990(6) -0.0264(5) 0.054(2) Uani 1 1 d . . .
H5A H 1.2868 1.1692 -0.0233 0.065 Uiso 1 1 calc R . .
C6 C 1.2800(8) 1.0265(6) -0.0765(4) 0.0478(17) Uani 1 1 d . . .
H6A H 1.2217 1.0389 -0.1135 0.057 Uiso 1 1 calc R . .
C7 C 1.3474(7) 0.9319(6) -0.0602(4) 0.0438(17) Uani 1 1 d . . .
H7 H 1.3404 0.8690 -0.0849 0.053 Uiso 1 1 calc R . .
C8 C 1.4246(7) 0.9443(7) -0.0032(5) 0.052(2) Uani 1 1 d . . .
H8 H 1.4790 0.8927 0.0180 0.063 Uiso 1 1 calc R . .
C9 C 1.4064(7) 1.0495(7) 0.0172(5) 0.058(2) Uani 1 1 d . . .
H9 H 1.4484 1.0810 0.0547 0.070 Uiso 1 1 calc R . .
B2 B 0.6642(7) 1.0159(5) 0.2146(5) 0.0383(18) Uani 1 1 d . . .
H2 H 0.6138 1.0674 0.1768 0.046 Uiso 1 1 calc R . .
B3 B 0.8473(7) 1.0161(6) 0.2241(5) 0.0373(17) Uani 1 1 d . . .
H3 H 0.9165 1.0662 0.1933 0.045 Uiso 1 1 calc R . .
B4 B 0.8781(8) 0.9920(6) 0.3114(5) 0.0373(16) Uani 1 1 d . . .
H4 H 0.9684 1.0272 0.3374 0.045 Uiso 1 1 calc R . .
B5 B 0.7181(8) 0.9772(6) 0.3523(4) 0.0359(15) Uani 1 1 d . . .
H5 H 0.7042 1.0023 0.4052 0.043 Uiso 1 1 calc R . .
B6 B 0.5859(7) 0.9930(5) 0.2923(5) 0.0394(18) Uani 1 1 d . . .
H6 H 0.4849 1.0289 0.3059 0.047 Uiso 1 1 calc R . .
B7 B 0.7622(6) 0.9039(5) 0.1915(4) 0.0291(13) Uani 1 1 d . . .
B8 B 0.6006(6) 0.8912(5) 0.2331(4) 0.0313(14) Uani 1 1 d . . .
B9 B 0.6336(6) 0.8677(5) 0.3184(4) 0.0292(13) Uani 1 1 d . . .
B10 B 0.8144(6) 0.8653(5) 0.3310(4) 0.0300(14) Uani 1 1 d . . .
B11 B 0.8942(7) 0.8896(5) 0.2518(4) 0.0345(16) Uani 1 1 d . . .
B12 B 0.7440(6) 0.8120(5) 0.2564(4) 0.0290(13) Uani 1 1 d . . .

loop_
_atom_site_aniso_label
_atom_site_aniso_U_11
_atom_site_aniso_U_22
_atom_site_aniso_U_33
_atom_site_aniso_U_23
_atom_site_aniso_U_13
_atom_site_aniso_U_12
Mo1 0.0282(2) 0.0288(2) 0.0341(3) -0.0005(2) 0.0003(2) -0.00157(19)
Br7 0.0410(3) 0.0454(4) 0.0407(4) 0.0042(3) 0.0050(3) -0.0051(3)
Br8 0.0238(3) 0.0483(4) 0.0562(5) 0.0004(3) -0.0091(3) -0.0043(3)
Br9 0.0389(3) 0.0428(4) 0.0492(4) -0.0039(3) 0.0130(3) -0.0090(3)
Br10 0.0441(3) 0.0361(3) 0.0489(4) 0.0046(3) -0.0159(3) -0.0038(3)
Br11 0.0227(3) 0.0548(4) 0.0678(5) 0.0102(4) 0.0080(3) 0.0086(3)
Br12 0.0418(3) 0.0235(3) 0.0409(4) -0.0023(2) -0.0007(3) 0.0007(2)
O1 0.064(3) 0.037(2) 0.042(3) -0.004(2) -0.007(3) 0.003(2)
O2 0.034(2) 0.040(3) 0.070(4) 0.002(3) 0.000(3) 0.002(2)
O3 0.049(3) 0.051(3) 0.069(4) -0.014(3) -0.024(3) 0.003(3)
O4 0.071(4) 0.035(3) 0.054(4) 0.001(2) -0.008(3) 0.002(3)
C1 0.039(3) 0.024(3) 0.064(5) -0.004(3) -0.005(3) 0.004(2)
C2 0.034(3) 0.039(3) 0.037(4) 0.002(3) -0.001(3) -0.005(3)
C3 0.039(3) 0.037(3) 0.039(4) -0.004(3) 0.000(3) 0.003(3)
C4 0.039(3) 0.035(3) 0.037(4) -0.002(3) 0.002(3) -0.001(3)
C5 0.049(4) 0.039(3) 0.075(6) 0.004(4) 0.030(4) -0.006(3)
C6 0.043(4) 0.054(4) 0.046(4) 0.004(3) 0.012(3) -0.003(3)
C7 0.038(3) 0.039(4) 0.053(5) -0.007(3) 0.008(3) -0.002(3)
C8 0.028(3) 0.062(5) 0.067(6) 0.002(4) 0.006(3) -0.001(3)
C9 0.029(3) 0.068(5) 0.078(6) -0.017(5) 0.014(4) -0.020(3)
B2 0.029(3) 0.024(3) 0.063(5) 0.005(3) -0.009(3) 0.002(3)
B3 0.026(3) 0.032(3) 0.054(5) 0.006(3) -0.008(3) -0.002(3)
B4 0.033(3) 0.032(3) 0.046(5) -0.003(3) -0.008(3) -0.007(3)
B5 0.034(3) 0.037(3) 0.037(4) -0.007(3) 0.004(3) 0.004(3)
B6 0.027(3) 0.024(3) 0.067(6) -0.002(3) -0.002(3) 0.008(2)
B7 0.021(3) 0.035(3) 0.031(3) 0.006(3) 0.003(3) -0.001(2)
B8 0.020(3) 0.027(3) 0.046(4) 0.002(3) -0.005(3) -0.001(2)
B9 0.024(3) 0.029(3) 0.034(4) -0.004(3) -0.001(3) -0.003(2)
B10 0.023(3) 0.022(3) 0.045(4) -0.003(3) -0.004(3) 0.000(2)
B11 0.023(3) 0.031(3) 0.050(5) 0.004(3) -0.001(3) -0.003(2)
B12 0.023(3) 0.027(3) 0.036(4) -0.002(2) 0.000(3) -0.001(2)

loop_
_atom_type_symbol
_atom_type_description
_atom_type_scat_dispersion_real
_atom_type_scat_dispersion_imag
_atom_type_scat_source
C C 0.0033 0.0016 'International Tables Vol C Tables 4.2.6.8 and 6.1.1.4'
H H 0.0000 0.0000 'International Tables Vol C Tables 4.2.6.8 and 6.1.1.4'
O O 0.0106 0.0060 'International Tables Vol C Tables 4.2.6.8 and 6.1.1.4'
Mo Mo -1.6832 0.6857 'International Tables Vol C Tables 4.2.6.8 and 6.1.1.4'
Br Br -0.2901 2.4595 'International Tables Vol C Tables 4.2.6.8 and 6.1.1.4'
B B 0.0013 0.0007 'International Tables Vol C Tables 4.2.6.8 and 6.1.1.4'

loop_
_geom_angle_atom_site_label_1
_geom_angle_atom_site_label_2
_geom_angle_atom_site_label_3
_geom_angle
_geom_angle_site_symmetry_1
_geom_angle_site_symmetry_3
_geom_angle_publ_flag
C3 Mo1 C2 75.9(3) . . ?
C3 Mo1 C4 74.6(3) . . ?
C2 Mo1 C4 112.3(3) . . ?
C3 Mo1 O1 138.7(3) . . ?
C2 Mo1 O1 80.9(3) . . ?
C4 Mo1 O1 83.5(2) . . ?
C3 Mo1 C7 85.4(3) . . ?
C2 Mo1 C7 135.7(3) . . ?
C4 Mo1 C7 100.3(3) . . ?
O1 Mo1 C7 133.6(3) . . ?
C3 Mo1 C6 85.8(3) . . ?
C2 Mo1 C6 101.6(3) . . ?
C4 Mo1 C6 134.5(3) . . ?
O1 Mo1 C6 132.6(3) . . ?
C7 Mo1 C6 36.4(3) . . ?
C3 Mo1 C5 119.0(3) . . ?
C2 Mo1 C5 95.7(3) . . ?
C4 Mo1 C5 151.5(3) . . ?
O1 Mo1 C5 96.8(3) . . ?
C7 Mo1 C5 59.2(3) . . ?
C6 Mo1 C5 35.9(3) . . ?
C3 Mo1 C8 116.3(3) . . ?
C2 Mo1 C8 154.5(3) . . ?
C4 Mo1 C8 92.9(3) . . ?
O1 Mo1 C8 99.1(3) . . ?
C7 Mo1 C8 34.9(3) . . ?
C6 Mo1 C8 59.6(3) . . ?
C5 Mo1 C8 58.8(3) . . ?
C3 Mo1 C9 141.6(3) . . ?
C2 Mo1 C9 121.7(3) . . ?
C4 Mo1 C9 119.2(3) . . ?
O1 Mo1 C9 79.7(3) . . ?
C7 Mo1 C9 57.8(3) . . ?
C6 Mo1 C9 58.5(3) . . ?
C5 Mo1 C9 34.4(3) . . ?
C8 Mo1 C9 35.1(3) . . ?
B11 Br11 O1 101.6(2) . . ?
Mo1 O1 Br11 111.54(18) . . ?
Mo1 O1 Br10 98.94(17) . 4_755 ?
Br11 O1 Br10 128.14(17) . 4_755 ?
B2 C1 B6 62.9(5) . . ?
B2 C1 B4 115.7(5) . . ?
B6 C1 B4 115.5(5) . . ?
B2 C1 B5 115.1(5) . . ?
B6 C1 B5 63.0(5) . . ?
B4 C1 B5 62.7(4) . . ?
B2 C1 B3 63.3(5) . . ?
B6 C1 B3 116.1(5) . . ?
B4 C1 B3 63.5(5) . . ?
B5 C1 B3 115.8(5) . . ?
O2 C2 Mo1 176.8(6) . . ?
O3 C3 Mo1 175.8(7) . . ?
O4 C4 Mo1 171.5(7) . . ?
C9 C5 C6 108.2(7) . . ?
C9 C5 Mo1 74.8(4) . . ?
C6 C5 Mo1 70.3(4) . . ?
C5 C6 C7 106.0(7) . . ?
C5 C6 Mo1 73.8(4) . . ?
C7 C6 Mo1 71.3(5) . . ?
C8 C7 C6 110.3(7) . . ?
C8 C7 Mo1 75.8(5) . . ?
C6 C7 Mo1 72.3(4) . . ?
C7 C8 C9 106.3(8) . . ?
C7 C8 Mo1 69.4(4) . . ?
C9 C8 Mo1 73.6(4) . . ?
C5 C9 C8 109.2(8) . . ?
C5 C9 Mo1 70.8(4) . . ?
C8 C9 Mo1 71.4(4) . . ?
C1 B2 B8 105.2(6) . . ?
C1 B2 B6 58.8(5) . . ?
B8 B2 B6 60.5(4) . . ?
C1 B2 B7 105.0(5) . . ?
B8 B2 B7 60.8(4) . . ?
B6 B2 B7 109.2(5) . . ?
C1 B2 B3 59.6(5) . . ?
B8 B2 B3 109.2(5) . . ?
B6 B2 B3 109.5(6) . . ?
B7 B2 B3 59.8(4) . . ?
C1 B3 B11 102.9(6) . . ?
C1 B3 B7 103.2(5) . . ?
B11 B3 B7 60.0(4) . . ?
C1 B3 B2 57.2(4) . . ?
B11 B3 B2 106.8(5) . . ?
B7 B3 B2 59.8(4) . . ?
C1 B3 B4 57.4(5) . . ?
B11 B3 B4 59.8(4) . . ?
B7 B3 B4 107.3(5) . . ?
B2 B3 B4 105.6(6) . . ?
C1 B4 B5 58.8(4) . . ?
C1 B4 B11 103.7(5) . . ?
B5 B4 B11 108.1(5) . . ?
C1 B4 B10 104.0(5) . . ?
B5 B4 B10 59.5(4) . . ?
B11 B4 B10 60.7(4) . . ?
C1 B4 B3 59.1(5) . . ?
B5 B4 B3 108.9(5) . . ?
B11 B4 B3 59.2(4) . . ?
B10 B4 B3 108.3(5) . . ?
C1 B5 B9 103.4(5) . . ?
C1 B5 B10 104.4(5) . . ?
B9 B5 B10 60.6(4) . . ?
C1 B5 B4 58.5(4) . . ?
B9 B5 B4 108.4(5) . . ?
B10 B5 B4 60.5(4) . . ?
C1 B5 B6 58.2(4) . . ?
B9 B5 B6 59.3(4) . . ?
B10 B5 B6 108.2(5) . . ?
B4 B5 B6 108.0(6) . . ?
C1 B6 B9 104.3(5) . . ?
C1 B6 B2 58.3(5) . . ?
B9 B6 B2 107.7(5) . . ?
C1 B6 B8 104.0(5) . . ?
B9 B6 B8 60.4(4) . . ?
B2 B6 B8 59.4(4) . . ?
C1 B6 B5 58.8(4) . . ?
B9 B6 B5 59.9(4) . . ?
B2 B6 B5 107.9(5) . . ?
B8 B6 B5 108.3(5) . . ?
B12 B7 B11 59.9(4) . . ?
B12 B7 B3 108.0(5) . . ?
B11 B7 B3 59.7(4) . . ?
B12 B7 B2 106.8(5) . . ?
B11 B7 B2 107.0(5) . . ?
B3 B7 B2 60.4(4) . . ?
B12 B7 B8 60.3(4) . . ?
B11 B7 B8 107.9(5) . . ?
B3 B7 B8 108.0(5) . . ?
B2 B7 B8 58.7(4) . . ?
B12 B7 Br7 122.4(4) . . ?
B11 B7 Br7 123.4(4) . . ?
B3 B7 Br7 121.7(5) . . ?
B2 B7 Br7 121.6(5) . . ?
B8 B7 Br7 120.9(4) . . ?
B2 B8 B9 107.2(5) . . ?
B2 B8 B6 60.1(5) . . ?
B9 B8 B6 59.2(4) . . ?
B2 B8 B12 107.2(4) . . ?
B9 B8 B12 60.5(4) . . ?
B6 B8 B12 107.7(5) . . ?
B2 B8 B7 60.5(4) . . ?
B9 B8 B7 108.0(5) . . ?
B6 B8 B7 108.6(5) . . ?
B12 B8 B7 59.2(4) . . ?
B2 B8 Br8 121.7(5) . . ?
B9 B8 Br8 122.2(4) . . ?
B6 B8 Br8 121.6(4) . . ?
B12 B8 Br8 122.5(4) . . ?
B7 B8 Br8 121.4(5) . . ?
B6 B9 B5 60.8(4) . . ?
B6 B9 B8 60.4(4) . . ?
B5 B9 B8 109.0(5) . . ?
B6 B9 B10 108.8(5) . . ?
B5 B9 B10 59.8(4) . . ?
B8 B9 B10 108.7(5) . . ?
B6 B9 B12 108.3(5) . . ?
B5 B9 B12 107.8(5) . . ?
B8 B9 B12 60.2(4) . . ?
B10 B9 B12 59.9(4) . . ?
B6 B9 Br9 121.3(4) . . ?
B5 B9 Br9 121.7(5) . . ?
B8 B9 Br9 121.0(4) . . ?
B10 B9 Br9 121.4(5) . . ?
B12 B9 Br9 121.7(4) . . ?
B5 B10 B9 59.6(4) . . ?
B5 B10 B12 108.0(5) . . ?
B9 B10 B12 60.5(4) . . ?
B5 B10 B4 60.0(4) . . ?
B9 B10 B4 107.3(5) . . ?
B12 B10 B4 107.1(5) . . ?
B5 B10 B11 107.7(5) . . ?
B9 B10 B11 107.3(5) . . ?
B12 B10 B11 59.2(4) . . ?
B4 B10 B11 59.7(4) . . ?
B5 B10 Br10 122.3(5) . . ?
B9 B10 Br10 121.9(5) . . ?
B12 B10 Br10 121.3(4) . . ?
B4 B10 Br10 122.7(4) . . ?
B11 B10 Br10 121.9(4) . . ?
B12 B11 B3 108.4(5) . . ?
B12 B11 B4 107.7(5) . . ?
B3 B11 B4 61.1(5) . . ?
B12 B11 B7 59.7(4) . . ?
B3 B11 B7 60.3(4) . . ?
B4 B11 B7 108.6(5) . . ?
B12 B11 B10 60.0(4) . . ?
B3 B11 B10 109.0(5) . . ?
B4 B11 B10 59.6(4) . . ?
B7 B11 B10 108.1(5) . . ?
B12 B11 Br11 123.4(4) . . ?
B3 B11 Br11 120.9(4) . . ?
B4 B11 Br11 119.0(4) . . ?
B7 B11 Br11 124.2(5) . . ?
B10 B11 Br11 119.9(4) . . ?
B7 B12 B11 60.3(4) . . ?
B7 B12 B10 109.2(5) . . ?
B11 B12 B10 60.8(4) . . ?
B7 B12 B8 60.5(4) . . ?
B11 B12 B8 108.3(4) . . ?
B10 B12 B8 107.7(5) . . ?
B7 B12 B9 108.1(5) . . ?
B11 B12 B9 108.0(5) . . ?
B10 B12 B9 59.6(4) . . ?
B8 B12 B9 59.3(4) . . ?
B7 B12 Br12 120.8(5) . . ?
B11 B12 Br12 121.0(4) . . ?
B10 B12 Br12 121.3(4) . . ?
B8 B12 Br12 122.1(4) . . ?
B9 B12 Br12 122.6(4) . . ?

loop_
_geom_bond_atom_site_label_1
_geom_bond_atom_site_label_2
_geom_bond_distance
_geom_bond_site_symmetry_2
_geom_bond_publ_flag
Mo1 C3 1.999(7) . ?
Mo1 C2 2.038(7) . ?
Mo1 C4 2.044(7) . ?
Mo1 O1 2.205(5) . ?
Mo1 C7 2.262(7) . ?
Mo1 C6 2.276(8) . ?
Mo1 C5 2.321(7) . ?
Mo1 C8 2.342(7) . ?
Mo1 C9 2.371(7) . ?
Br7 B7 1.951(7) . ?
Br8 B8 1.947(7) . ?
Br9 B9 1.964(7) . ?
Br10 B10 1.944(7) . ?
Br11 B11 1.950(7) . ?
Br11 O1 3.469(6) . ?
Br12 B12 1.959(6) . ?
O1 Br10 3.500(5) 4_755 ?
O2 C2 1.148(8) . ?
O3 C3 1.128(9) . ?
O4 C4 1.120(8) . ?
C1 B2 1.689(11) . ?
C1 B6 1.697(10) . ?
C1 B4 1.703(10) . ?
C1 B5 1.709(11) . ?
C1 B3 1.734(12) . ?
C5 C9 1.388(14) . ?
C5 C6 1.418(12) . ?
C6 C7 1.417(11) . ?
C7 C8 1.381(12) . ?
C8 C9 1.420(13) . ?
B2 B8 1.755(10) . ?
B2 B6 1.767(13) . ?
B2 B7 1.786(10) . ?
B2 B3 1.796(10) . ?
B3 B11 1.774(10) . ?
B3 B7 1.786(10) . ?
B3 B4 1.809(12) . ?
B4 B5 1.775(11) . ?
B4 B11 1.785(11) . ?
B4 B10 1.784(10) . ?
B5 B9 1.764(10) . ?
B5 B10 1.767(9) . ?
B5 B6 1.779(12) . ?
B6 B9 1.752(10) . ?
B6 B8 1.774(11) . ?
B7 B12 1.769(10) . ?
B7 B11 1.780(10) . ?
B7 B8 1.793(9) . ?
B8 B9 1.774(11) . ?
B8 B12 1.790(9) . ?
B9 B10 1.781(9) . ?
B9 B12 1.797(10) . ?
B10 B12 1.787(10) . ?
B10 B11 1.803(11) . ?
B11 B12 1.772(9) . ?
